data_2010462
loop_
_publ_author_name
'Bailey, R.D.'
'Pennington, W.T.'

_publ_section_title
;
 Anhydrous 2,3,5,6-Tetramethylpyrazinium Tetraiodocadmate(II) and its
 Trihydrate, [C~8~H~12~N~2~(H)~2~][CdI~4~].<i>x</i>H~2~O (<i>x</i> = 0,
 3)
;
_journal_issue 2
_journal_name_full 'Acta Crystallographica Section C'
_journal_page_first 226
_journal_page_last 229
_journal_paper_doi 10.1107/S0108270194005147
_journal_volume 51
_journal_year 1995
_chemical_formula_moiety 'C8 H14 Cd1 I4 N2'
_chemical_formula_sum 'C8 H14 Cd I4 N2'
_chemical_formula_weight 758.21
_space_group_IT_number 14
_symmetry_cell_setting monoclinic
_symmetry_space_group_name_Hall '-P 2ybc'
_symmetry_space_group_name_H-M 'P 1 21/c 1'
_atom_type_scat_source IntTabIV
_cell_angle_alpha 90.
_cell_angle_beta 100.01(2)
_cell_angle_gamma 90.
_cell_formula_units_Z 4
_cell_length_a 7.057(2)
_cell_length_b 16.595(4)
_cell_length_c 15.192(5)
_cell_measurement_reflns_used 33
_cell_measurement_temperature 294.0(10)
_cell_measurement_theta_max 19.2
_cell_measurement_theta_min 14.0
_cell_volume 1752.1(9)
_diffrn_measurement_device 'Nicolet R3m/V'
_diffrn_measurement_method \w/2\q
_diffrn_radiation_type MoK\a
_diffrn_radiation_wavelength 0.71073
_diffrn_reflns_av_R_equivalents 0.063
_diffrn_reflns_limit_h_max 9
_diffrn_reflns_limit_h_min 0
_diffrn_reflns_limit_k_max 19
_diffrn_reflns_limit_k_min 0
_diffrn_reflns_limit_l_max 18
_diffrn_reflns_limit_l_min -18
_diffrn_reflns_number 3108
_diffrn_reflns_theta_max 24.0
_diffrn_standards_decay_% .0
_diffrn_standards_interval_count 97
_diffrn_standards_number 3
_exptl_absorpt_coefficient_mu 8.27
_exptl_absorpt_correction_T_max 1.00
_exptl_absorpt_correction_T_min 0.68
_exptl_absorpt_correction_type empirical
_exptl_crystal_colour red
_exptl_crystal_density_diffrn 2.87
_exptl_crystal_description parallelepiped
_exptl_crystal_size_max 0.51
_exptl_crystal_size_mid 0.27
_exptl_crystal_size_min 0.21
_refine_diff_density_max 1.76
_refine_diff_density_min -1.35
_refine_ls_goodness_of_fit_obs 2.14
_refine_ls_hydrogen_treatment 'H atoms were not located'
_refine_ls_number_parameters 96
_refine_ls_number_reflns 1849
_refine_ls_R_factor_obs 0.0559
_refine_ls_shift/esd_max 0.001
_refine_ls_structure_factor_coef F
_refine_ls_weighting_details 'w = 1/[\s^2^(F) + 0.0005(F^2^)]'
_refine_ls_weighting_scheme calc
_refine_ls_wR_factor_obs 0.0750
_reflns_number_observed 1849
_reflns_number_total 2737
_reflns_observed_criterion I>3\s(I)
_cod_data_source_file hr1003.cif
_cod_data_source_block hr1003_structure_1_of_2
_cod_depositor_comments
;
 Marking attached hydrogen atoms.

 Antanas Vaitkus,
 2017-03-27

The following automatic conversions were performed:

'_refine_ls_weighting_scheme' value 'w = 1/[\s^2^(F) + 0.0005(F^2^)]'
was changed to 'calc'. New tag '_refine_ls_weighting_details' was
created. The value of the new tag was set to 'w = 1/[\s^2^(F) +
0.0005(F^2^)]'.

Automatic conversion script
Id: cif_fix_values 3143 2015-03-26 13:38:13Z robertas 
;
_cod_original_cell_volume 1752.0(8)
_cod_original_sg_symbol_H-M 'P 21/c'
_cod_original_formula_sum 'C8 H14 Cd1 I4 N2'
_cod_database_code 2010462

loop_
_symmetry_equiv_pos_as_xyz
x,y,z
x,1/2-y,1/2+z
-x,-y,-z
-x,1/2+y,1/2-z

loop_
_atom_site_label
_atom_site_fract_x
_atom_site_fract_y
_atom_site_fract_z
_atom_site_U_iso_or_equiv
_atom_site_attached_hydrogens
I(1) .6429(2) .12640(10) .35710(10) .0320(10) 0
I(2) .1338(2) -.02090(10) .35450(10) .0340(10) 0
I(3) .1688(2) .11500(10) .09950(10) .0560(10) 0
I(4) .1211(2) .26720(10) .34120(10) .0360(10) 0
Cd(1) .2519(2) .12160(10) .28340(10) .0300(10) 0
N(1) .348(2) .4234(9) .2137(9) .027(5) 1
N(2) .635(2) .3251(8) .2745(9) .024(5) 1
C(1) .411(2) .3706(10) .1557(11) .022(4) 0
C(2) .566(3) .3200(10) .1858(12) .024(4) 0
C(3) .576(2) .3754(9) .3332(10) .013(3) 0
C(4) .418(3) .4282(11) .3025(12) .029(4) 0
C(5) .312(3) .3749(13) .0582(14) .041(5) 3
C(6) .643(3) .2594(12) .1321(14) .038(5) 3
C(7) .675(3) .3711(14) .4303(16) .051(6) 3
C(8) .331(3) .4864(13) .3567(14) .043(5) 3

loop_
_geom_angle_atom_site_label_1
_geom_angle_atom_site_label_2
_geom_angle_atom_site_label_3
_geom_angle
_geom_angle_publ_flag
I(1) Cd(1) I(2) 102.10(10) yes
I(2) Cd(1) I(3) 109.50(10) yes
I(2) Cd(1) I(4) 118.50(10) yes
C(1) N(1) C(4) 125(2) yes
N(1) C(1) C(2) 120.0(10) yes
C(2) C(1) C(5) 123(2) yes
N(2) C(2) C(6) 120(2) yes
N(2) C(3) C(4) 119.0(10) yes
C(4) C(3) C(7) 123(2) yes
N(1) C(4) C(8) 119(2) yes
I(1) Cd(1) I(3) 115.40(10) yes
I(1) Cd(1) I(4) 102.00(10) yes
I(3) Cd(1) I(4) 109.30(10) yes
C(2) N(2) C(3) 127.0(10) yes
N(1) C(1) C(5) 117(2) yes
N(2) C(2) C(1) 115(2) yes
C(1) C(2) C(6) 126(2) yes
N(2) C(3) C(7) 118(2) yes
N(1) C(4) C(3) 115(2) yes
C(3) C(4) C(8) 127(2) yes

loop_
_geom_bond_atom_site_label_1
_geom_bond_atom_site_label_2
_geom_bond_site_symmetry_1
_geom_bond_site_symmetry_2
_geom_bond_distance
_geom_bond_publ_flag
I(1) Cd(1) . . 2.793(2) yes
I(3) Cd(1) . . 2.755(2) yes
N(1) C(1) . . 1.37(2) yes
N(2) C(2) . . 1.35(2) yes
C(1) C(2) . . 1.39(2) yes
C(2) C(6) . . 1.46(3) yes
C(3) C(7) . . 1.52(3) yes
I(2) Cd(1) . . 2.786(2) yes
I(4) Cd(1) . . 2.784(2) yes
N(1) C(4) . . 1.36(2) yes
N(2) C(3) . . 1.34(2) yes
C(1) C(5) . . 1.53(2) yes
C(3) C(4) . . 1.43(2) yes
C(4) C(8) . . 1.47(3) yes

loop_
_geom_contact_atom_site_label_1
_geom_contact_atom_site_label_2
_geom_contact_distance
_geom_contact_site_symmetry_2
_geom_contact_publ_flag
N(1) I(1) 3.540(6) 4_655 yes
N(2) I(1) 3.525(6) . yes
N(1) I(2) 3.501(6) 4_555 yes
N(2) I(4) 3.534(6) 1_655 yes
